data_7225291
loop_
_publ_author_name
'Lin, Xu-Dong'
'Peng, Biao'
'Li, Shaoyong'
'Shao, Jia'
'Li, Qingzhong'
'Xie, Cheng-Zhi'
'Xu, Jing-Yuan'

_publ_section_title
;
 Novel Zn(II)-thiazolone-based Solid Fluorescent Chemosensors: Naked-eye
 Detection for Acid/Base and Toluene
;
_journal_name_full 'RSC Adv.'
_journal_paper_doi 10.1039/C6RA06412D
_journal_year 2016
_chemical_formula_sum 'C9 H11 Cl2 N5 O2 S Zn'
_chemical_formula_weight 389.59
_chemical_name_systematic
; 
 ? 
;
_space_group_IT_number 14
_symmetry_cell_setting monoclinic
_symmetry_space_group_name_Hall '-P 2ybc'
_symmetry_space_group_name_H-M 'P 1 21/c 1'
_atom_sites_solution_hydrogens geom
_atom_sites_solution_primary direct
_atom_sites_solution_secondary difmap
_audit_block_doi 10.5517/cc1k3cxy
_audit_creation_method SHELXL-97
_audit_update_record
;
2015-10-26 deposited with the CCDC.
2016-05-13 downloaded from the CCDC.
;
_cell_angle_alpha 90.00
_cell_angle_beta 92.17(3)
_cell_angle_gamma 90.00
_cell_formula_units_Z 4
_cell_length_a 7.8176(16)
_cell_length_b 10.961(2)
_cell_length_c 17.170(3)
_cell_measurement_reflns_used 3578
_cell_measurement_temperature 113(2)
_cell_measurement_theta_max 27.8068
_cell_measurement_theta_min 2.2049
_cell_volume 1470.2(5)
_computing_cell_refinement crystalclear
_computing_data_collection crystalclear
_computing_data_reduction crystalclear
_computing_molecular_graphics 'Bruker SHELXTL'
_computing_publication_material 'Bruker SHELXTL'
_computing_structure_refinement 'SHELXL-97 (Sheldrick, 1997)'
_computing_structure_solution 'SHELXS-97 (Sheldrick, 1990)'
_diffrn_ambient_temperature 113(2)
_diffrn_measured_fraction_theta_full 0.995
_diffrn_measured_fraction_theta_max 0.995
_diffrn_measurement_device_type 'rigaku saturn'
_diffrn_measurement_method '\w scans'
_diffrn_radiation_monochromator confocal
_diffrn_radiation_source 'rotating anode'
_diffrn_radiation_type MoK\a
_diffrn_radiation_wavelength 0.71073
_diffrn_reflns_av_R_equivalents 0.0485
_diffrn_reflns_av_sigmaI/netI 0.0469
_diffrn_reflns_limit_h_max 10
_diffrn_reflns_limit_h_min -10
_diffrn_reflns_limit_k_max 11
_diffrn_reflns_limit_k_min -14
_diffrn_reflns_limit_l_max 22
_diffrn_reflns_limit_l_min -22
_diffrn_reflns_number 14754
_diffrn_reflns_theta_full 27.94
_diffrn_reflns_theta_max 27.94
_diffrn_reflns_theta_min 2.20
_diffrn_standards_decay_% 0
_diffrn_standards_interval_count 0
_diffrn_standards_interval_time 0
_diffrn_standards_number 0
_exptl_absorpt_coefficient_mu 2.182
_exptl_absorpt_correction_T_max 1.0000
_exptl_absorpt_correction_T_min 0.7453
_exptl_absorpt_correction_type multi-scan
_exptl_crystal_colour colourless
_exptl_crystal_density_diffrn 1.760
_exptl_crystal_density_method 'not measured'
_exptl_crystal_description block
_exptl_crystal_F_000 784
_exptl_crystal_size_max 0.25
_exptl_crystal_size_mid 0.20
_exptl_crystal_size_min 0.16
_refine_diff_density_max 0.453
_refine_diff_density_min -0.684
_refine_diff_density_rms 0.103
_refine_ls_extinction_method none
_refine_ls_goodness_of_fit_ref 0.938
_refine_ls_hydrogen_treatment mixed
_refine_ls_matrix_type full
_refine_ls_number_parameters 189
_refine_ls_number_reflns 3520
_refine_ls_number_restraints 3
_refine_ls_restrained_S_all 0.939
_refine_ls_R_factor_all 0.0733
_refine_ls_R_factor_gt 0.0493
_refine_ls_shift/su_max 0.015
_refine_ls_shift/su_mean 0.001
_refine_ls_structure_factor_coef Fsqd
_refine_ls_weighting_details 'calc w=1/[\s^2^(Fo^2^)+(0.0717P)^2^+0.0000P] where P=(Fo^2^+2Fc^2^)/3'
_refine_ls_weighting_scheme calc
_refine_ls_wR_factor_gt 0.1043
_refine_ls_wR_factor_ref 0.1180
_reflns_number_gt 2465
_reflns_number_total 3520
_reflns_threshold_expression >2sigma(I)
_cod_data_source_file c6ra06412d2.cif
_cod_data_source_block 4
_cod_original_sg_symbol_H-M P21/c
_cod_database_code 7225291

loop_
_symmetry_equiv_pos_as_xyz
'x, y, z'
'-x, y+1/2, -z+1/2'
'-x, -y, -z'
'x, -y-1/2, z-1/2'

loop_
_atom_site_label
_atom_site_type_symbol
_atom_site_fract_x
_atom_site_fract_y
_atom_site_fract_z
_atom_site_U_iso_or_equiv
_atom_site_adp_type
_atom_site_occupancy
_atom_site_symmetry_multiplicity
_atom_site_calc_flag
_atom_site_refinement_flags
Zn1 Zn 0.18692(5) 0.79187(4) 0.12923(2) 0.03900(15) Uani 1 1 d .
Cl1 Cl 0.03737(12) 0.95948(8) 0.15333(6) 0.0503(3) Uani 1 1 d .
Cl2 Cl 0.31125(13) 0.70276(10) 0.23281(5) 0.0567(3) Uani 1 1 d .
S1 S -0.09296(11) 0.60552(9) 0.16261(5) 0.0433(2) Uani 1 1 d .
O1 O -0.5403(3) 0.4812(2) 0.10231(13) 0.0447(6) Uani 1 1 d .
N2 N 0.1303(4) 0.7170(2) -0.10515(15) 0.0377(7) Uani 1 1 d .
H2B H 0.0325 0.6831 -0.1147 0.045 Uiso 1 1 calc R
H2C H 0.1925 0.7388 -0.1430 0.045 Uiso 1 1 calc R
N1 N 0.3898(3) 0.8245(2) 0.05763(16) 0.0354(6) Uani 1 1 d .
N3 N 0.0982(3) 0.7049(2) 0.02898(14) 0.0286(5) Uani 1 1 d .
N4 N -0.0614(3) 0.6546(2) 0.00736(14) 0.0315(6) Uani 1 1 d .
N5 N -0.3079(3) 0.5644(2) 0.04733(15) 0.0339(6) Uani 1 1 d .
H5A H -0.3487 0.5576 0.0003 0.041 Uiso 1 1 calc R
C5 C 0.3579(4) 0.7895(3) -0.01661(18) 0.0297(6) Uani 1 1 d .
C4 C 0.4794(4) 0.8007(3) -0.0721(2) 0.0366(7) Uani 1 1 d .
H4A H 0.4552 0.7755 -0.1231 0.044 Uiso 1 1 calc R
C8 C -0.3980(4) 0.5283(3) 0.10826(17) 0.0320(7) Uani 1 1 d .
C2 C 0.6695(4) 0.8854(3) 0.0248(2) 0.0436(8) Uani 1 1 d .
H2A H 0.7748 0.9188 0.0402 0.052 Uiso 1 1 calc R
C7 C -0.3031(4) 0.5509(3) 0.18470(19) 0.0402(8) Uani 1 1 d .
H7A H -0.2944 0.4760 0.2147 0.048 Uiso 1 1 calc R
H7B H -0.3628 0.6112 0.2149 0.048 Uiso 1 1 calc R
C3 C 0.6369(4) 0.8495(3) -0.0517(2) 0.0420(8) Uani 1 1 d .
H3A H 0.7201 0.8582 -0.0886 0.050 Uiso 1 1 calc R
C38 C -0.1460(4) 0.6132(3) 0.06334(17) 0.0303(7) Uani 1 1 d .
C1 C 0.5434(4) 0.8705(3) 0.0772(2) 0.0435(8) Uani 1 1 d .
H1A H 0.5658 0.8936 0.1287 0.052 Uiso 1 1 calc R
C6 C 0.1850(4) 0.7355(3) -0.03221(17) 0.0287(6) Uani 1 1 d .
O2 O 0.2086(5) 0.3463(3) 0.1974(2) 0.0826(10) Uani 1 1 d D
H1W H 0.171(8) 0.364(5) 0.2425(19) 0.14(3) Uiso 1 1 d D
H2W H 0.266(8) 0.386(4) 0.164(3) 0.14(3) Uiso 1 1 d D

loop_
_atom_site_aniso_label
_atom_site_aniso_U_11
_atom_site_aniso_U_22
_atom_site_aniso_U_33
_atom_site_aniso_U_23
_atom_site_aniso_U_13
_atom_site_aniso_U_12
Zn1 0.0354(2) 0.0558(3) 0.0257(2) -0.01102(16) -0.00060(16) -0.00024(18)
Cl1 0.0460(5) 0.0566(6) 0.0483(5) -0.0158(4) 0.0007(4) 0.0045(4)
Cl2 0.0440(5) 0.1002(8) 0.0255(4) -0.0074(4) -0.0033(4) 0.0185(5)
S1 0.0365(5) 0.0655(6) 0.0274(4) 0.0038(4) -0.0043(4) -0.0100(4)
O1 0.0375(13) 0.0622(15) 0.0344(12) -0.0032(11) 0.0033(10) -0.0169(12)
N2 0.0347(15) 0.0562(18) 0.0222(13) -0.0013(12) 0.0015(11) -0.0115(13)
N1 0.0298(14) 0.0438(15) 0.0324(14) -0.0076(12) -0.0028(11) -0.0022(12)
N3 0.0249(13) 0.0391(15) 0.0217(12) -0.0023(10) -0.0004(10) -0.0042(10)
N4 0.0288(13) 0.0402(15) 0.0253(13) -0.0019(11) -0.0006(11) -0.0054(11)
N5 0.0290(13) 0.0440(15) 0.0284(13) 0.0004(12) -0.0011(11) -0.0053(12)
C5 0.0290(15) 0.0308(16) 0.0291(15) -0.0012(12) -0.0020(12) -0.0002(12)
C4 0.0325(17) 0.0435(19) 0.0340(17) 0.0013(14) 0.0028(14) -0.0026(14)
C8 0.0326(17) 0.0348(17) 0.0287(15) 0.0006(13) 0.0022(13) -0.0004(13)
C2 0.0292(17) 0.0428(19) 0.058(2) 0.0017(17) -0.0090(16) -0.0022(15)
C7 0.0361(18) 0.057(2) 0.0278(15) 0.0011(15) 0.0024(14) -0.0042(16)
C3 0.0305(17) 0.044(2) 0.051(2) 0.0057(17) 0.0037(15) -0.0009(15)
C38 0.0315(16) 0.0320(16) 0.0273(15) -0.0002(12) -0.0016(13) -0.0008(13)
C1 0.0370(19) 0.048(2) 0.045(2) -0.0067(16) -0.0071(16) -0.0009(16)
C6 0.0292(15) 0.0306(16) 0.0264(15) -0.0008(12) 0.0020(12) 0.0019(12)
O2 0.079(3) 0.090(2) 0.080(3) 0.005(2) 0.030(2) -0.011(2)

loop_
_atom_type_symbol
_atom_type_description
_atom_type_scat_dispersion_real
_atom_type_scat_dispersion_imag
_atom_type_scat_source
C C 0.0033 0.0016 'International Tables Vol C Tables 4.2.6.8 and 6.1.1.4'
H H 0.0000 0.0000 'International Tables Vol C Tables 4.2.6.8 and 6.1.1.4'
Cl Cl 0.1484 0.1585 'International Tables Vol C Tables 4.2.6.8 and 6.1.1.4'
N N 0.0061 0.0033 'International Tables Vol C Tables 4.2.6.8 and 6.1.1.4'
O O 0.0106 0.0060 'International Tables Vol C Tables 4.2.6.8 and 6.1.1.4'
S S 0.1246 0.1234 'International Tables Vol C Tables 4.2.6.8 and 6.1.1.4'
Zn Zn 0.2839 1.4301 'International Tables Vol C Tables 4.2.6.8 and 6.1.1.4'

loop_
_geom_angle_atom_site_label_1
_geom_angle_atom_site_label_2
_geom_angle_atom_site_label_3
_geom_angle
N3 Zn1 N1 79.96(10)
N3 Zn1 Cl2 125.99(8)
N1 Zn1 Cl2 103.25(8)
N3 Zn1 Cl1 111.97(8)
N1 Zn1 Cl1 112.76(8)
Cl2 Zn1 Cl1 115.56(4)
C38 S1 C7 92.12(15)
C6 N2 H2B 120.0
C6 N2 H2C 120.0
H2B N2 H2C 120.0
C1 N1 C5 118.7(3)
C1 N1 Zn1 128.1(2)
C5 N1 Zn1 113.2(2)
C6 N3 N4 111.7(2)
C6 N3 Zn1 112.4(2)
N4 N3 Zn1 132.08(18)
C38 N4 N3 115.1(3)
C8 N5 C38 117.3(3)
C8 N5 H5A 121.3
C38 N5 H5A 121.3
N1 C5 C4 121.5(3)
N1 C5 C6 114.7(3)
C4 C5 C6 123.8(3)
C3 C4 C5 119.5(3)
C3 C4 H4A 120.2
C5 C4 H4A 120.2
O1 C8 N5 124.0(3)
O1 C8 C7 123.9(3)
N5 C8 C7 112.1(3)
C1 C2 C3 118.5(3)
C1 C2 H2A 120.7
C3 C2 H2A 120.7
C8 C7 S1 107.1(2)
C8 C7 H7A 110.3
S1 C7 H7A 110.3
C8 C7 H7B 110.3
S1 C7 H7B 110.3
H7A C7 H7B 108.5
C4 C3 C2 118.9(3)
C4 C3 H3A 120.6
C2 C3 H3A 120.6
N4 C38 N5 118.9(3)
N4 C38 S1 130.3(3)
N5 C38 S1 110.8(2)
N1 C1 C2 122.9(3)
N1 C1 H1A 118.5
C2 C1 H1A 118.5
N3 C6 N2 124.0(3)
N3 C6 C5 116.7(3)
N2 C6 C5 119.3(3)
H1W O2 H2W 134(3)

loop_
_geom_bond_atom_site_label_1
_geom_bond_atom_site_label_2
_geom_bond_distance
Zn1 N3 2.065(2)
Zn1 N1 2.074(3)
Zn1 Cl2 2.2205(11)
Zn1 Cl1 2.2248(10)
S1 C38 1.741(3)
S1 C7 1.802(3)
O1 C8 1.228(4)
N2 C6 1.324(4)
N2 H2B 0.8600
N2 H2C 0.8600
N1 C1 1.333(4)
N1 C5 1.345(4)
N3 C6 1.315(4)
N3 N4 1.401(3)
N4 C38 1.271(4)
N5 C8 1.342(4)
N5 C38 1.392(4)
N5 H5A 0.8600
C5 C4 1.377(4)
C5 C6 1.491(4)
C4 C3 1.375(5)
C4 H4A 0.9300
C8 C7 1.503(4)
C2 C1 1.369(5)
C2 C3 1.386(5)
C2 H2A 0.9300
C7 H7A 0.9700
C7 H7B 0.9700
C3 H3A 0.9300
C1 H1A 0.9300
O2 H1W 0.862(10)
O2 H2W 0.863(10)

loop_
_geom_torsion_atom_site_label_1
_geom_torsion_atom_site_label_2
_geom_torsion_atom_site_label_3
_geom_torsion_atom_site_label_4
_geom_torsion
N3 Zn1 N1 C1 -170.1(3)
Cl2 Zn1 N1 C1 -45.2(3)
Cl1 Zn1 N1 C1 80.2(3)
N3 Zn1 N1 C5 7.5(2)
Cl2 Zn1 N1 C5 132.4(2)
Cl1 Zn1 N1 C5 -102.2(2)
N1 Zn1 N3 C6 -14.9(2)
Cl2 Zn1 N3 C6 -114.0(2)
Cl1 Zn1 N3 C6 95.8(2)
N1 Zn1 N3 N4 -170.5(3)
Cl2 Zn1 N3 N4 90.3(3)
Cl1 Zn1 N3 N4 -59.9(3)
C6 N3 N4 C38 174.1(3)
Zn1 N3 N4 C38 -30.1(4)
C1 N1 C5 C4 -0.2(5)
Zn1 N1 C5 C4 -178.1(2)
C1 N1 C5 C6 178.1(3)
Zn1 N1 C5 C6 0.2(3)
N1 C5 C4 C3 -0.5(5)
C6 C5 C4 C3 -178.6(3)
C38 N5 C8 O1 -178.2(3)
C38 N5 C8 C7 1.0(4)
O1 C8 C7 S1 173.9(3)
N5 C8 C7 S1 -5.4(3)
C38 S1 C7 C8 6.4(2)
C5 C4 C3 C2 0.5(5)
C1 C2 C3 C4 0.2(5)
N3 N4 C38 N5 178.4(2)
N3 N4 C38 S1 -1.8(4)
C8 N5 C38 N4 -176.0(3)
C8 N5 C38 S1 4.1(3)
C7 S1 C38 N4 174.0(3)
C7 S1 C38 N5 -6.1(2)
C5 N1 C1 C2 0.9(5)
Zn1 N1 C1 C2 178.4(3)
C3 C2 C1 N1 -0.9(5)
N4 N3 C6 N2 -2.2(4)
Zn1 N3 C6 N2 -162.9(2)
N4 N3 C6 C5 -179.7(2)
Zn1 N3 C6 C5 19.6(3)
N1 C5 C6 N3 -13.5(4)
C4 C5 C6 N3 164.7(3)
N1 C5 C6 N2 168.9(3)
C4 C5 C6 N2 -12.9(5)
